data_4517293
loop_
_publ_author_name
'Zhao, Bin'
'Shang, Rui'
'Wang, Guang-Zu'
'Wang, Shaohong'
'Chen, Hui'
'Fu, Yao'

_publ_section_title
;
 Palladium-Catalyzed Dual Ligand-Enabled Alkylation of Silyl Enol Ether
 and Enamide under Irradiation: Scope, Mechanism, and Theoretical
 Elucidation of Hybrid Alkyl Pd(I)-Radical Species
;
_journal_name_full 'ACS Catalysis'
_journal_page_first 1334
_journal_paper_doi 10.1021/acscatal.9b04699
_journal_year 2020
_chemical_formula_sum 'C20 H23 N O'
_chemical_formula_weight 293.39
_space_group_crystal_system monoclinic
_space_group_IT_number 14
_space_group_name_Hall '-P 2yn'
_space_group_name_H-M_alt 'P 1 21/n 1'
_atom_sites_solution_hydrogens geom
_audit_creation_method SHELXL-2013
_cell_angle_alpha 90
_cell_angle_beta 92.653(6)
_cell_angle_gamma 90
_cell_formula_units_Z 4
_cell_length_a 5.6249(3)
_cell_length_b 8.6932(7)
_cell_length_c 34.663(2)
_cell_measurement_reflns_used 1749
_cell_measurement_temperature 291(2)
_cell_measurement_theta_max 72.8960
_cell_measurement_theta_min 5.1180
_cell_volume 1693.15(19)
_computing_cell_refinement 'CrysAlisPro (Rigaku OD, 2015)'
_computing_data_collection 'CrysAlisPro (Rigaku OD, 2015)'
_computing_data_reduction 'CrysAlisPro (Rigaku OD, 2015)'
_computing_molecular_graphics 'Ortep-3 (L. J. Farrugia, 2001)'
_computing_publication_material SHELXL-97
_computing_structure_refinement 'SHELXL-97 (Sheldrick, 1997)'
_computing_structure_solution 'SHELXS-97 (Sheldrick, 1997)'
_diffrn_ambient_temperature 291(2)
_diffrn_detector_area_resol_mean 5.2169
_diffrn_measured_fraction_theta_full 0.995
_diffrn_measured_fraction_theta_max 0.965
_diffrn_measurement_device_type 'SuperNova, Dual, Cu at zero, AtlasS2'
_diffrn_measurement_method '\w scans'
_diffrn_radiation_type CuK\a
_diffrn_radiation_wavelength 1.54184
_diffrn_reflns_av_R_equivalents 0.0224
_diffrn_reflns_av_unetI/netI 0.0367
_diffrn_reflns_Laue_measured_fraction_full 0.995
_diffrn_reflns_Laue_measured_fraction_max 0.965
_diffrn_reflns_limit_h_max 5
_diffrn_reflns_limit_h_min -6
_diffrn_reflns_limit_k_max 8
_diffrn_reflns_limit_k_min -10
_diffrn_reflns_limit_l_max 42
_diffrn_reflns_limit_l_min -41
_diffrn_reflns_number 6003
_diffrn_reflns_point_group_measured_fraction_full 0.995
_diffrn_reflns_point_group_measured_fraction_max 0.965
_diffrn_reflns_theta_full 67.684
_diffrn_reflns_theta_max 73.794
_diffrn_reflns_theta_min 5.109
_diffrn_source 'micro-focus sealed X-ray tube'
_exptl_absorpt_coefficient_mu 0.541
_exptl_absorpt_correction_T_max 1.00000
_exptl_absorpt_correction_T_min 0.83928
_exptl_absorpt_correction_type multi-scan
_exptl_absorpt_process_details
;
CrysAlisPro 1.171.38.46 (Rigaku Oxford Diffraction, 2015)
Empirical absorption correction using spherical harmonics,
 implemented in SCALE3 ABSPACK scaling algorithm.
;
_exptl_crystal_density_diffrn 1.151
_exptl_crystal_description block
_exptl_crystal_F_000 632
_exptl_crystal_size_max 0.250
_exptl_crystal_size_mid 0.220
_exptl_crystal_size_min 0.190
_refine_diff_density_max 0.137
_refine_diff_density_min -0.127
_refine_diff_density_rms 0.030
_refine_ls_extinction_coef 0.0020(4)
_refine_ls_extinction_expression Fc^*^=kFc[1+0.001xFc^2^\l^3^/sin(2\q)]^-1/4^
_refine_ls_extinction_method SHELXL
_refine_ls_goodness_of_fit_ref 1.049
_refine_ls_hydrogen_treatment constr
_refine_ls_matrix_type full
_refine_ls_number_parameters 204
_refine_ls_number_reflns 3288
_refine_ls_number_restraints 0
_refine_ls_restrained_S_all 1.049
_refine_ls_R_factor_all 0.0801
_refine_ls_R_factor_gt 0.0539
_refine_ls_shift/su_max 0.001
_refine_ls_shift/su_mean 0.000
_refine_ls_structure_factor_coef Fsqd
_refine_ls_weighting_details 'w=1/[\s^2^(Fo^2^)+(0.0601P)^2^+0.1409P] where P=(Fo^2^+2Fc^2^)/3'
_refine_ls_weighting_scheme calc
_refine_ls_wR_factor_gt 0.1339
_refine_ls_wR_factor_ref 0.1552
_reflns_Friedel_coverage 0.000
_reflns_number_gt 2251
_reflns_number_total 3288
_reflns_threshold_expression 'I > 2\s(I)'
_cod_data_source_file cs9b04699_si_002.cif
_cod_data_source_block shelxl
_cod_original_cell_volume 1693.13(19)
_cod_original_sg_symbol_H-M 'P 21/n'
_cod_database_code 4517293
_shelx_space_group_comment
;
The symmetry employed for this shelxl refinement is uniquely defined
by the following loop, which should always be used as a source of
symmetry information in preference to the above space-group names.
They are only intended as comments.
;
_shelx_estimated_absorpt_t_min 0.877
_shelx_estimated_absorpt_t_max 0.904
_shelxl_version_number 2013-4

loop_
_space_group_symop_operation_xyz
'x, y, z'
'-x+1/2, y+1/2, -z+1/2'
'-x, -y, -z'
'x-1/2, -y-1/2, z-1/2'

loop_
_atom_site_label
_atom_site_type_symbol
_atom_site_fract_x
_atom_site_fract_y
_atom_site_fract_z
_atom_site_U_iso_or_equiv
_atom_site_adp_type
_atom_site_occupancy
_atom_site_site_symmetry_order
_atom_site_calc_flag
_atom_site_refinement_flags_posn
_atom_site_refinement_flags_adp
N1 N 0.8259(3) 0.4785(2) 0.59589(5) 0.0629(5) Uani 1 1 d . .
O1 O 1.1312(3) 0.4056(3) 0.55898(5) 0.0985(6) Uani 1 1 d . .
C8 C 0.4571(3) 0.6398(2) 0.76360(5) 0.0508(4) Uani 1 1 d . .
C5 C 0.5578(3) 0.6367(2) 0.72455(5) 0.0501(4) Uani 1 1 d . .
C2 C 0.7513(3) 0.6263(2) 0.65060(5) 0.0542(5) Uani 1 1 d . .
C1 C 0.8576(3) 0.6087(3) 0.61218(5) 0.0555(5) Uani 1 1 d . .
C15 C 0.8430(3) 0.8651(3) 0.57384(6) 0.0593(5) Uani 1 1 d . .
C14 C 0.9933(3) 0.7398(3) 0.59507(6) 0.0598(5) Uani 1 1 d . .
H14A H 1.1027 0.6972 0.5771 0.072 Uiso 1 1 calc R U
H14B H 1.0881 0.7887 0.6157 0.072 Uiso 1 1 calc R U
C6 C 0.4548(4) 0.5490(3) 0.69462(6) 0.0639(6) Uani 1 1 d . .
H6 H 0.3182 0.4926 0.6990 0.077 Uiso 1 1 calc R U
C7 C 0.5493(4) 0.5430(3) 0.65858(6) 0.0641(6) Uani 1 1 d . .
H7 H 0.4764 0.4822 0.6394 0.077 Uiso 1 1 calc R U
C9 C 0.5568(4) 0.7292(3) 0.79325(6) 0.0665(6) Uani 1 1 d . .
H9 H 0.6910 0.7879 0.7888 0.080 Uiso 1 1 calc R U
C19 C 0.9207(5) 0.4284(3) 0.56166(6) 0.0697(6) Uani 1 1 d . .
C11 C 0.2631(4) 0.6489(3) 0.83666(6) 0.0723(6) Uani 1 1 d . .
H11 H 0.1976 0.6533 0.8608 0.087 Uiso 1 1 calc R U
C4 C 0.7587(4) 0.7209(3) 0.71602(6) 0.0640(6) Uani 1 1 d . .
H4 H 0.8321 0.7816 0.7352 0.077 Uiso 1 1 calc R U
C3 C 0.8529(4) 0.7171(3) 0.67987(6) 0.0648(6) Uani 1 1 d . .
H3 H 0.9861 0.7763 0.6751 0.078 Uiso 1 1 calc R U
C13 C 0.2588(4) 0.5537(3) 0.77205(6) 0.0718(6) Uani 1 1 d . .
H13 H 0.1885 0.4910 0.7530 0.086 Uiso 1 1 calc R U
C17 C 0.6841(4) 0.9506(3) 0.60113(7) 0.0757(7) Uani 1 1 d . .
H17A H 0.5664 0.8813 0.6103 0.114 Uiso 1 1 calc R U
H17B H 0.6066 1.0344 0.5876 0.114 Uiso 1 1 calc R U
H17C H 0.7792 0.9898 0.6226 0.114 Uiso 1 1 calc R U
C10 C 0.4607(5) 0.7327(3) 0.82931(6) 0.0749(6) Uani 1 1 d . .
H10 H 0.5319 0.7931 0.8488 0.090 Uiso 1 1 calc R U
C18 C 0.6887(4) 0.7953(3) 0.54105(7) 0.0764(7) Uani 1 1 d . .
H18A H 0.7882 0.7436 0.5234 0.115 Uiso 1 1 calc R U
H18B H 0.6012 0.8755 0.5277 0.115 Uiso 1 1 calc R U
H18C H 0.5796 0.7230 0.5514 0.115 Uiso 1 1 calc R U
C12 C 0.1626(4) 0.5586(3) 0.80813(7) 0.0806(7) Uani 1 1 d . .
H12 H 0.0289 0.4999 0.8129 0.097 Uiso 1 1 calc R U
C20 C 0.7397(5) 0.3871(3) 0.53060(7) 0.0837(7) Uani 1 1 d . .
H20A H 0.5830 0.4013 0.5399 0.126 Uiso 1 1 calc R U
H20B H 0.7600 0.2815 0.5234 0.126 Uiso 1 1 calc R U
H20C H 0.7594 0.4519 0.5085 0.126 Uiso 1 1 calc R U
C16 C 1.0181(5) 0.9788(3) 0.55705(7) 0.0840(7) Uani 1 1 d . .
H16A H 1.1144 1.0240 0.5776 0.126 Uiso 1 1 calc R U
H16B H 0.9314 1.0580 0.5432 0.126 Uiso 1 1 calc R U
H16C H 1.1184 0.9256 0.5398 0.126 Uiso 1 1 calc R U

loop_
_atom_site_aniso_label
_atom_site_aniso_U_11
_atom_site_aniso_U_22
_atom_site_aniso_U_33
_atom_site_aniso_U_23
_atom_site_aniso_U_13
_atom_site_aniso_U_12
N1 0.0772(11) 0.0638(11) 0.0481(8) 0.0043(8) 0.0087(7) 0.0082(9)
O1 0.0889(12) 0.1145(17) 0.0934(13) -0.0080(12) 0.0192(10) 0.0276(11)
C8 0.0537(10) 0.0492(10) 0.0495(9) 0.0028(8) 0.0018(7) 0.0067(8)
C5 0.0501(9) 0.0502(10) 0.0499(10) 0.0020(8) 0.0016(7) 0.0005(8)
C2 0.0532(10) 0.0588(12) 0.0507(10) 0.0052(9) 0.0042(7) 0.0006(9)
C1 0.0548(10) 0.0622(13) 0.0493(10) 0.0078(9) 0.0020(7) 0.0066(9)
C15 0.0634(11) 0.0582(12) 0.0568(11) 0.0025(9) 0.0085(8) 0.0051(9)
C14 0.0529(10) 0.0703(14) 0.0568(10) 0.0087(10) 0.0099(8) 0.0048(10)
C6 0.0615(11) 0.0702(14) 0.0608(11) -0.0110(11) 0.0109(9) -0.0169(10)
C7 0.0647(12) 0.0724(15) 0.0554(11) -0.0107(10) 0.0061(9) -0.0145(11)
C9 0.0784(13) 0.0653(14) 0.0561(11) -0.0034(10) 0.0066(10) -0.0113(11)
C19 0.0902(16) 0.0614(13) 0.0587(12) 0.0073(11) 0.0136(10) 0.0151(12)
C11 0.0901(15) 0.0749(15) 0.0531(11) 0.0084(11) 0.0161(10) 0.0109(13)
C4 0.0669(12) 0.0756(15) 0.0492(10) -0.0028(10) -0.0019(8) -0.0171(11)
C3 0.0613(11) 0.0792(16) 0.0539(11) 0.0034(10) 0.0029(8) -0.0198(11)
C13 0.0695(13) 0.0896(18) 0.0567(11) -0.0028(12) 0.0086(9) -0.0173(12)
C17 0.0838(15) 0.0709(16) 0.0735(14) -0.0047(12) 0.0137(11) 0.0165(12)
C10 0.1027(17) 0.0697(15) 0.0523(11) -0.0067(11) 0.0036(11) -0.0016(13)
C18 0.0896(15) 0.0742(16) 0.0642(13) -0.0005(12) -0.0075(11) 0.0148(13)
C12 0.0790(15) 0.099(2) 0.0645(13) 0.0049(14) 0.0158(11) -0.0171(14)
C20 0.1157(19) 0.0739(16) 0.0613(13) -0.0101(12) 0.0019(12) 0.0175(14)
C16 0.0980(17) 0.0733(17) 0.0820(16) 0.0166(14) 0.0168(13) -0.0020(14)

loop_
_atom_type_symbol
_atom_type_description
_atom_type_scat_dispersion_real
_atom_type_scat_dispersion_imag
_atom_type_scat_source
C C 0.0181 0.0091 'International Tables Vol C Tables 4.2.6.8 and 6.1.1.4'
H H 0.0000 0.0000 'International Tables Vol C Tables 4.2.6.8 and 6.1.1.4'
N N 0.0311 0.0180 'International Tables Vol C Tables 4.2.6.8 and 6.1.1.4'
O O 0.0492 0.0322 'International Tables Vol C Tables 4.2.6.8 and 6.1.1.4'

loop_
_geom_angle_atom_site_label_1
_geom_angle_atom_site_label_2
_geom_angle_atom_site_label_3
_geom_angle
C1 N1 C19 127.2(2)
C9 C8 C13 116.62(18)
C9 C8 C5 121.72(18)
C13 C8 C5 121.66(18)
C4 C5 C6 116.40(17)
C4 C5 C8 122.00(17)
C6 C5 C8 121.60(17)
C7 C2 C3 117.72(17)
C7 C2 C1 119.39(18)
C3 C2 C1 122.80(18)
N1 C1 C2 115.63(18)
N1 C1 C14 124.06(18)
C2 C1 C14 120.31(19)
C18 C15 C17 109.09(18)
C18 C15 C16 109.14(19)
C17 C15 C16 109.1(2)
C18 C15 C14 110.82(19)
C17 C15 C14 111.82(18)
C16 C15 C14 106.79(17)
C1 C14 C15 116.37(16)
C1 C14 H14A 108.2
C15 C14 H14A 108.2
C1 C14 H14B 108.2
C15 C14 H14B 108.2
H14A C14 H14B 107.3
C7 C6 C5 122.03(19)
C7 C6 H6 119.0
C5 C6 H6 119.0
C6 C7 C2 120.95(19)
C6 C7 H7 119.5
C2 C7 H7 119.5
C10 C9 C8 121.4(2)
C10 C9 H9 119.3
C8 C9 H9 119.3
O1 C19 N1 122.1(2)
O1 C19 C20 123.0(2)
N1 C19 C20 114.5(2)
C10 C11 C12 119.1(2)
C10 C11 H11 120.4
C12 C11 H11 120.4
C3 C4 C5 121.97(19)
C3 C4 H4 119.0
C5 C4 H4 119.0
C4 C3 C2 120.90(19)
C4 C3 H3 119.5
C2 C3 H3 119.5
C8 C13 C12 121.7(2)
C8 C13 H13 119.1
C12 C13 H13 119.1
C15 C17 H17A 109.5
C15 C17 H17B 109.5
H17A C17 H17B 109.5
C15 C17 H17C 109.5
H17A C17 H17C 109.5
H17B C17 H17C 109.5
C11 C10 C9 120.8(2)
C11 C10 H10 119.6
C9 C10 H10 119.6
C15 C18 H18A 109.5
C15 C18 H18B 109.5
H18A C18 H18B 109.5
C15 C18 H18C 109.5
H18A C18 H18C 109.5
H18B C18 H18C 109.5
C11 C12 C13 120.4(2)
C11 C12 H12 119.8
C13 C12 H12 119.8
C19 C20 H20A 109.5
C19 C20 H20B 109.5
H20A C20 H20B 109.5
C19 C20 H20C 109.5
H20A C20 H20C 109.5
H20B C20 H20C 109.5
C15 C16 H16A 109.5
C15 C16 H16B 109.5
H16A C16 H16B 109.5
C15 C16 H16C 109.5
H16A C16 H16C 109.5
H16B C16 H16C 109.5

loop_
_geom_bond_atom_site_label_1
_geom_bond_atom_site_label_2
_geom_bond_distance
N1 C1 1.274(3)
N1 C19 1.393(3)
O1 C19 1.208(3)
C8 C9 1.386(3)
C8 C13 1.386(3)
C8 C5 1.492(2)
C5 C4 1.390(3)
C5 C6 1.392(3)
C2 C7 1.386(3)
C2 C3 1.388(3)
C2 C1 1.493(3)
C1 C14 1.508(3)
C15 C18 1.523(3)
C15 C17 1.525(3)
C15 C16 1.529(3)
C15 C14 1.544(3)
C14 H14A 0.9700
C14 H14B 0.9700
C6 C7 1.381(3)
C6 H6 0.9300
C7 H7 0.9300
C9 C10 1.385(3)
C9 H9 0.9300
C19 C20 1.491(3)
C11 C10 1.363(3)
C11 C12 1.365(3)
C11 H11 0.9300
C4 C3 1.383(3)
C4 H4 0.9300
C3 H3 0.9300
C13 C12 1.386(3)
C13 H13 0.9300
C17 H17A 0.9600
C17 H17B 0.9600
C17 H17C 0.9600
C10 H10 0.9300
C18 H18A 0.9600
C18 H18B 0.9600
C18 H18C 0.9600
C12 H12 0.9300
C20 H20A 0.9600
C20 H20B 0.9600
C20 H20C 0.9600
C16 H16A 0.9600
C16 H16B 0.9600
C16 H16C 0.9600

loop_
_geom_torsion_atom_site_label_1
_geom_torsion_atom_site_label_2
_geom_torsion_atom_site_label_3
_geom_torsion_atom_site_label_4
_geom_torsion
C9 C8 C5 C4 1.1(3)
C13 C8 C5 C4 -179.0(2)
C9 C8 C5 C6 -178.9(2)
C13 C8 C5 C6 1.1(3)
C19 N1 C1 C2 -174.80(19)
C19 N1 C1 C14 4.9(3)
C7 C2 C1 N1 -29.0(3)
C3 C2 C1 N1 147.6(2)
C7 C2 C1 C14 151.34(19)
C3 C2 C1 C14 -32.1(3)
N1 C1 C14 C15 98.1(2)
C2 C1 C14 C15 -82.3(2)
C18 C15 C14 C1 -57.8(2)
C17 C15 C14 C1 64.1(3)
C16 C15 C14 C1 -176.57(19)
C4 C5 C6 C7 1.3(3)
C8 C5 C6 C7 -178.7(2)
C5 C6 C7 C2 -0.7(4)
C3 C2 C7 C6 -0.8(3)
C1 C2 C7 C6 175.9(2)
C13 C8 C9 C10 -0.6(3)
C5 C8 C9 C10 179.3(2)
C1 N1 C19 O1 67.4(3)
C1 N1 C19 C20 -119.8(3)
C6 C5 C4 C3 -0.4(3)
C8 C5 C4 C3 179.6(2)
C5 C4 C3 C2 -1.0(4)
C7 C2 C3 C4 1.7(3)
C1 C2 C3 C4 -175.0(2)
C9 C8 C13 C12 1.1(4)
C5 C8 C13 C12 -178.9(2)
C12 C11 C10 C9 1.2(4)
C8 C9 C10 C11 -0.5(4)
C10 C11 C12 C13 -0.8(4)
C8 C13 C12 C11 -0.4(4)
